data_7211973
loop_
_publ_author_name
'Pachfule, Pradip'
'Dey, Chandan'
'Panda, Tamas'
'Banerjee, Rahul'

_publ_section_title
;
 Synthesis and structural comparisons of five new fluorinated metal
 organic frameworks (F-MOFs)
;
_journal_issue 5
_journal_name_full CrystEngComm
_journal_page_first 1600
_journal_paper_doi 10.1039/b917483d
_journal_volume 12
_journal_year 2010
_chemical_formula_moiety 'C41 H25 Cu F6 N4 O4, C17 H10 F6 O4, C17 H9 F6 O4, C H O2, H2 O'
_chemical_formula_sum 'C76 H47 Cu F18 N4 O15'
_chemical_formula_weight 1661.73
_chemical_name_common 'F-MOF 1'
_chemical_name_systematic
;
?
;
_space_group_IT_number 14
_symmetry_cell_setting monoclinic
_symmetry_space_group_name_Hall '-P 2yn'
_symmetry_space_group_name_H-M 'P 1 21/n 1'
_atom_sites_solution_hydrogens geom
_atom_sites_solution_primary direct
_atom_sites_solution_secondary difmap
_audit_creation_method SHELXL-97
_cell_angle_alpha 90.00
_cell_angle_beta 99.951(4)
_cell_angle_gamma 90.00
_cell_formula_units_Z 4
_cell_length_a 19.358(5)
_cell_length_b 13.756(4)
_cell_length_c 26.012(7)
_cell_measurement_reflns_used 8315
_cell_measurement_temperature 100(2)
_cell_measurement_theta_max 27.12
_cell_measurement_theta_min 2.30
_cell_volume 6822(3)
_computing_cell_refinement 'Bruker SMART'
_computing_data_collection 'Bruker SMART'
_computing_data_reduction 'Bruker SAINT'
_computing_molecular_graphics 'Bruker SHELXTL'
_computing_publication_material 'Bruker SHELXTL'
_computing_structure_refinement 'SHELXL-97 (Sheldrick, 1997)'
_computing_structure_solution 'SHELXS-97 (Sheldrick, 1990)'
_diffrn_ambient_temperature 100(2)
_diffrn_measured_fraction_theta_full 1.000
_diffrn_measured_fraction_theta_max 1.000
_diffrn_measurement_device_type 'CCD area detector'
_diffrn_measurement_method 'phi and omega scans'
_diffrn_radiation_monochromator graphite
_diffrn_radiation_source 'fine-focus sealed tube'
_diffrn_radiation_type MoK\a
_diffrn_radiation_wavelength 0.71073
_diffrn_reflns_av_R_equivalents 0.0334
_diffrn_reflns_av_sigmaI/netI 0.0333
_diffrn_reflns_limit_h_max 23
_diffrn_reflns_limit_h_min -23
_diffrn_reflns_limit_k_max 16
_diffrn_reflns_limit_k_min -16
_diffrn_reflns_limit_l_max 32
_diffrn_reflns_limit_l_min -32
_diffrn_reflns_number 51721
_diffrn_reflns_theta_full 26.02
_diffrn_reflns_theta_max 26.02
_diffrn_reflns_theta_min 1.22
_exptl_absorpt_coefficient_mu 0.444
_exptl_absorpt_correction_T_max 0.9653
_exptl_absorpt_correction_T_min 0.9486
_exptl_absorpt_correction_type multi-scan
_exptl_absorpt_process_details 'Blessing, Acta Cryst. (1995) A51 33-58'
_exptl_crystal_colour Green
_exptl_crystal_density_diffrn 1.618
_exptl_crystal_density_method 'not measured'
_exptl_crystal_description Cubic
_exptl_crystal_F_000 3368
_exptl_crystal_size_max 0.12
_exptl_crystal_size_mid 0.10
_exptl_crystal_size_min 0.08
_refine_diff_density_max 1.185
_refine_diff_density_min -0.822
_refine_diff_density_rms 0.078
_refine_ls_extinction_method none
_refine_ls_goodness_of_fit_ref 1.037
_refine_ls_hydrogen_treatment constr
_refine_ls_matrix_type full
_refine_ls_number_parameters 1026
_refine_ls_number_reflns 13429
_refine_ls_number_restraints 5
_refine_ls_restrained_S_all 1.048
_refine_ls_R_factor_all 0.0533
_refine_ls_R_factor_gt 0.0424
_refine_ls_shift/su_max 0.001
_refine_ls_shift/su_mean 0.000
_refine_ls_structure_factor_coef Fsqd
_refine_ls_weighting_details 'calc w=1/[\s^2^(Fo^2^)+(0.0734P)^2^+6.1660P] where P=(Fo^2^+2Fc^2^)/3'
_refine_ls_weighting_scheme calc
_refine_ls_wR_factor_gt 0.1186
_refine_ls_wR_factor_ref 0.1283
_reflns_number_gt 11209
_reflns_number_total 13429
_reflns_threshold_expression >2sigma(I)
_cod_data_source_file b917483d.txt
_cod_data_source_block F-MOF1
_cod_depositor_comments
;
The following automatic conversions were performed:

'_symmetry_cell_setting' value 'Monoclinic' changed to 'monoclinic'
according to /home/saulius/struct/CIF-dictionaries/cif_core.dic
dictionary named 'cif_core.dic' version 2.4.2 from 2011-04-26.

Automatic conversion script
Id: cif_fix_values 1891 2012-01-12 08:04:46Z andrius 
;
_cod_original_sg_symbol_H-M P2(1)/n
_cod_database_code 7211973

loop_
_symmetry_equiv_pos_as_xyz
'x, y, z'
'-x+1/2, y+1/2, -z+1/2'
'-x, -y, -z'
'x-1/2, -y-1/2, z-1/2'

loop_
_atom_site_label
_atom_site_type_symbol
_atom_site_fract_x
_atom_site_fract_y
_atom_site_fract_z
_atom_site_U_iso_or_equiv
_atom_site_adp_type
_atom_site_occupancy
_atom_site_symmetry_multiplicity
_atom_site_calc_flag
_atom_site_refinement_flags
C1 C 0.10001(12) 0.32420(17) 0.85896(9) 0.0204(5) Uani 1 1 d .
H1 H 0.1377 0.3684 0.8590 0.025 Uiso 1 1 calc R
C2 C 0.07340(12) 0.27399(17) 0.81370(9) 0.0204(5) Uani 1 1 d .
H2 H 0.0927 0.2845 0.7830 0.024 Uiso 1 1 calc R
C3 C 0.01831(12) 0.20794(17) 0.81295(9) 0.0191(5) Uani 1 1 d .
C4 C -0.01042(12) 0.19583(17) 0.85785(10) 0.0206(5) Uani 1 1 d .
H4 H -0.0483 0.1519 0.8576 0.025 Uiso 1 1 calc R
C5 C 0.01556(12) 0.24717(18) 0.90317(10) 0.0205(5) Uani 1 1 d .
H5 H -0.0053 0.2389 0.9334 0.025 Uiso 1 1 calc R
C6 C 0.07204(12) 0.31066(16) 0.90450(9) 0.0174(5) Uani 1 1 d .
C7 C 0.10626(12) 0.36682(17) 0.95415(9) 0.0189(5) Uani 1 1 d .
C8 C 0.18712(12) 0.35944(17) 0.96207(9) 0.0180(5) Uani 1 1 d .
C9 C 0.23231(12) 0.43410(18) 0.98281(10) 0.0228(5) Uani 1 1 d .
H9 H 0.2136 0.4953 0.9904 0.027 Uiso 1 1 calc R
C10 C 0.30456(13) 0.41967(18) 0.99249(10) 0.0240(5) Uani 1 1 d .
H10 H 0.3348 0.4710 1.0066 0.029 Uiso 1 1 calc R
C11 C 0.33256(12) 0.33078(17) 0.98166(9) 0.0198(5) Uani 1 1 d .
C12 C 0.28765(12) 0.25638(18) 0.96052(9) 0.0203(5) Uani 1 1 d .
H12 H 0.3064 0.1955 0.9526 0.024 Uiso 1 1 calc R
C13 C 0.21582(12) 0.27067(17) 0.95101(9) 0.0207(5) Uani 1 1 d .
H13 H 0.1857 0.2193 0.9368 0.025 Uiso 1 1 calc R
C14 C 0.41013(12) 0.31174(18) 0.99396(9) 0.0210(5) Uani 1 1 d .
C15 C -0.00955(12) 0.15013(17) 0.76493(10) 0.0204(5) Uani 1 1 d .
C16 C 0.08047(12) 0.47321(18) 0.94681(10) 0.0216(5) Uani 1 1 d .
C17 C 0.08457(12) 0.32616(18) 1.00435(10) 0.0218(5) Uani 1 1 d .
C18 C 0.63824(12) 0.60320(17) 0.43814(9) 0.0170(5) Uani 1 1 d .
C19 C 0.73656(12) 0.70860(18) 0.41895(9) 0.0216(5) Uani 1 1 d .
H19 H 0.7165 0.7014 0.3832 0.026 Uiso 1 1 calc R
C20 C 0.70308(12) 0.66772(16) 0.45718(9) 0.0171(5) Uani 1 1 d .
C21 C 0.73283(12) 0.68067(18) 0.50960(9) 0.0207(5) Uani 1 1 d .
H21 H 0.7110 0.6527 0.5361 0.025 Uiso 1 1 calc R
C22 C 0.79406(12) 0.73418(18) 0.52311(10) 0.0226(5) Uani 1 1 d .
H22 H 0.8131 0.7440 0.5589 0.027 Uiso 1 1 calc R
C23 C 0.82785(12) 0.77346(17) 0.48500(10) 0.0209(5) Uani 1 1 d .
C24 C 0.79866(12) 0.75958(18) 0.43256(10) 0.0223(5) Uani 1 1 d .
H24 H 0.8216 0.7853 0.4061 0.027 Uiso 1 1 calc R
C25 C 0.89676(13) 0.82608(17) 0.49976(10) 0.0232(5) Uani 1 1 d .
C26 C 0.56873(12) 0.74773(17) 0.39979(9) 0.0202(5) Uani 1 1 d .
H26 H 0.5909 0.7828 0.4296 0.024 Uiso 1 1 calc R
C27 C 0.51783(12) 0.79290(18) 0.36338(10) 0.0217(5) Uani 1 1 d .
H27 H 0.5051 0.8583 0.3689 0.026 Uiso 1 1 calc R
C28 C 0.48527(11) 0.74360(17) 0.31898(9) 0.0174(5) Uani 1 1 d .
C29 C 0.50616(12) 0.64875(17) 0.31078(9) 0.0181(5) Uani 1 1 d .
H29 H 0.4860 0.6152 0.2799 0.022 Uiso 1 1 calc R
C30 C 0.55646(11) 0.60292(17) 0.34765(9) 0.0181(5) Uani 1 1 d .
H30 H 0.5698 0.5379 0.3419 0.022 Uiso 1 1 calc R
C31 C 0.58754(11) 0.65153(17) 0.39292(9) 0.0161(5) Uani 1 1 d .
C32 C 0.42670(12) 0.79297(17) 0.28274(9) 0.0184(5) Uani 1 1 d .
C33 C 0.66741(13) 0.50531(18) 0.42242(10) 0.0239(5) Uani 1 1 d .
C34 C 0.59402(13) 0.5825(2) 0.48128(10) 0.0263(6) Uani 1 1 d .
C35 C 0.88097(12) 1.03968(17) 0.32801(10) 0.0206(5) Uani 1 1 d .
C36 C 0.83850(13) 0.98105(19) 0.35332(10) 0.0253(5) Uani 1 1 d .
H36 H 0.8497 0.9717 0.3900 0.030 Uiso 1 1 calc R
C37 C 0.77976(13) 0.93634(19) 0.32482(10) 0.0246(5) Uani 1 1 d .
H37 H 0.7515 0.8955 0.3421 0.029 Uiso 1 1 calc R
C38 C 0.76169(12) 0.95068(17) 0.27095(9) 0.0179(5) Uani 1 1 d .
C39 C 0.80380(13) 1.01197(17) 0.24658(9) 0.0211(5) Uani 1 1 d .
H39 H 0.7917 1.0241 0.2102 0.025 Uiso 1 1 calc R
C40 C 0.86261(13) 1.05489(18) 0.27470(10) 0.0219(5) Uani 1 1 d .
H40 H 0.8910 1.0955 0.2574 0.026 Uiso 1 1 calc R
C41 C 0.63730(13) 1.05232(18) 0.20934(9) 0.0226(5) Uani 1 1 d .
H41 H 0.6503 1.0718 0.2447 0.027 Uiso 1 1 calc R
C42 C 0.59472(13) 1.11221(18) 0.17465(10) 0.0228(5) Uani 1 1 d .
H42 H 0.5770 1.1708 0.1867 0.027 Uiso 1 1 calc R
C43 C 0.57785(12) 1.08669(17) 0.12208(9) 0.0195(5) Uani 1 1 d .
C44 C 0.60487(12) 1.00122(18) 0.10501(9) 0.0199(5) Uani 1 1 d .
H44 H 0.5957 0.9851 0.0690 0.024 Uiso 1 1 calc R
C45 C 0.64527(12) 0.93906(18) 0.14042(9) 0.0198(5) Uani 1 1 d .
H45 H 0.6619 0.8796 0.1286 0.024 Uiso 1 1 calc R
C46 C 0.66151(12) 0.96361(17) 0.19319(9) 0.0177(5) Uani 1 1 d .
C47 C 0.70165(12) 0.89614(17) 0.23570(9) 0.0184(5) Uani 1 1 d .
C48 C 0.64601(13) 0.85481(19) 0.26600(10) 0.0243(5) Uani 1 1 d .
C49 C 0.73639(13) 0.80940(17) 0.21175(10) 0.0227(5) Uani 1 1 d .
C50 C 0.52723(12) 1.14857(18) 0.08626(9) 0.0209(5) Uani 1 1 d .
C51 C 0.94606(13) 1.08731(17) 0.35659(10) 0.0235(5) Uani 1 1 d .
C52 C 0.19404(14) 0.9766(2) 0.19294(12) 0.0323(6) Uani 1 1 d .
H52 H 0.1748 0.9488 0.2208 0.039 Uiso 1 1 calc R
C53 C 0.27917(12) 0.97979(17) 0.14128(9) 0.0189(5) Uani 1 1 d .
C54 C 0.24827(13) 1.05894(18) 0.11184(10) 0.0228(5) Uani 1 1 d .
C55 C 0.18576(14) 1.0964(2) 0.12530(11) 0.0305(6) Uani 1 1 d .
H55 H 0.1625 1.1497 0.1066 0.037 Uiso 1 1 calc R
C56 C 0.28126(14) 1.09661(18) 0.07101(10) 0.0261(6) Uani 1 1 d .
H56 H 0.2608 1.1503 0.0510 0.031 Uiso 1 1 calc R
C57 C 0.34125(14) 1.05701(19) 0.06033(10) 0.0267(6) Uani 1 1 d .
H57 H 0.3625 1.0840 0.0333 0.032 Uiso 1 1 calc R
C58 C 0.37336(13) 0.97507(18) 0.08911(9) 0.0222(5) Uani 1 1 d .
C59 C 0.34165(12) 0.93698(17) 0.12938(9) 0.0190(5) Uani 1 1 d .
C60 C 0.42559(12) 0.81652(18) 0.14883(10) 0.0221(5) Uani 1 1 d .
H60 H 0.4443 0.7626 0.1695 0.027 Uiso 1 1 calc R
C61 C 0.46014(13) 0.84903(19) 0.10898(10) 0.0263(6) Uani 1 1 d .
H61 H 0.5012 0.8168 0.1026 0.032 Uiso 1 1 calc R
C62 C 0.43428(13) 0.92784(19) 0.07917(10) 0.0256(5) Uani 1 1 d .
H62 H 0.4574 0.9503 0.0520 0.031 Uiso 1 1 calc R
C63 C 0.21640(14) 0.66328(18) 0.13751(10) 0.0255(5) Uani 1 1 d .
H63 H 0.2454 0.6750 0.1122 0.031 Uiso 1 1 calc R
C64 C 0.16105(14) 0.59686(19) 0.12547(10) 0.0288(6) Uani 1 1 d .
H64 H 0.1525 0.5658 0.0924 0.035 Uiso 1 1 calc R
C65 C 0.11949(14) 0.57695(18) 0.16150(10) 0.0261(6) Uani 1 1 d .
H65 H 0.0820 0.5317 0.1538 0.031 Uiso 1 1 calc R
C66 C 0.13278(12) 0.62436(17) 0.21026(10) 0.0217(5) Uani 1 1 d .
C67 C 0.18850(12) 0.69206(17) 0.21860(9) 0.0178(5) Uani 1 1 d .
C68 C 0.09171(13) 0.60848(18) 0.25064(10) 0.0255(5) Uani 1 1 d .
H68 H 0.0550 0.5617 0.2454 0.031 Uiso 1 1 calc R
C69 C 0.10442(13) 0.65894(18) 0.29588(11) 0.0252(5) Uani 1 1 d .
H69 H 0.0763 0.6474 0.3218 0.030 Uiso 1 1 calc R
C70 C 0.15988(12) 0.72986(18) 0.30537(10) 0.0216(5) Uani 1 1 d .
C71 C 0.20218(12) 0.74525(17) 0.26718(9) 0.0186(5) Uani 1 1 d .
C72 C 0.26831(13) 0.86163(19) 0.31816(10) 0.0255(5) Uani 1 1 d .
H72 H 0.3059 0.9070 0.3230 0.031 Uiso 1 1 calc R
C73 C 0.22837(14) 0.8511(2) 0.35782(10) 0.0289(6) Uani 1 1 d .
H73 H 0.2386 0.8889 0.3888 0.035 Uiso 1 1 calc R
C74 C 0.17418(14) 0.78540(19) 0.35130(10) 0.0264(5) Uani 1 1 d .
H74 H 0.1464 0.7775 0.3778 0.032 Uiso 1 1 calc R
C75 C 0.15921(15) 1.0552(2) 0.16541(12) 0.0367(7) Uani 1 1 d .
H75 H 0.1172 1.0798 0.1747 0.044 Uiso 1 1 calc R
C78 C 0.3670(7) 0.5725(10) 0.1480(4) 0.237(6) Uiso 1 1 d D
H78 H 0.3826 0.6371 0.1440 0.285 Uiso 1 1 calc R
Cu1 Cu 0.311107(14) 0.82512(2) 0.214580(11) 0.01770(9) Uani 1 1 d .
F1 F 0.66934(8) 0.77894(11) 0.29642(6) 0.0309(4) Uani 1 1 d .
F2 F 0.58860(8) 0.82404(12) 0.23349(6) 0.0308(4) Uani 1 1 d .
F3 F 0.62465(8) 0.92226(12) 0.29689(6) 0.0299(3) Uani 1 1 d .
F4 F 0.68956(8) 0.74723(10) 0.18572(6) 0.0293(3) Uani 1 1 d .
F5 F 0.77772(8) 0.75766(11) 0.24862(6) 0.0304(3) Uani 1 1 d .
F6 F 0.77697(7) 0.83969(10) 0.17827(6) 0.0245(3) Uani 1 1 d .
F7 F 0.62592(8) 0.52210(12) 0.51857(6) 0.0350(4) Uani 1 1 d .
F8 F 0.58038(8) 0.66460(13) 0.50537(6) 0.0345(4) Uani 1 1 d .
F9 F 0.71852(8) 0.47121(10) 0.45945(6) 0.0299(3) Uani 1 1 d .
F10 F 0.69502(8) 0.51407(11) 0.37899(6) 0.0291(3) Uani 1 1 d .
F11 F 0.10974(7) 0.51834(10) 0.91048(6) 0.0255(3) Uani 1 1 d .
F12 F 0.01079(7) 0.47804(10) 0.93131(6) 0.0261(3) Uani 1 1 d .
F13 F 0.09517(7) 0.52666(10) 0.99072(6) 0.0268(3) Uani 1 1 d .
F14 F 0.12144(8) 0.36681(12) 1.04769(6) 0.0302(3) Uani 1 1 d .
F15 F 0.09621(7) 0.23039(11) 1.00887(6) 0.0264(3) Uani 1 1 d .
F16 F 0.01654(7) 0.34070(11) 1.00655(6) 0.0260(3) Uani 1 1 d .
F17 F 0.53252(8) 0.54242(14) 0.46128(6) 0.0395(4) Uani 1 1 d .
F18 F 0.61801(8) 0.43564(11) 0.41340(7) 0.0352(4) Uani 1 1 d .
N1 N 0.36739(10) 0.85870(15) 0.15874(8) 0.0190(4) Uani 1 1 d .
N2 N 0.25276(10) 0.93957(15) 0.18153(8) 0.0223(4) Uani 1 1 d .
N3 N 0.23027(10) 0.71071(15) 0.18277(8) 0.0210(4) Uani 1 1 d .
N4 N 0.25592(10) 0.81074(14) 0.27372(8) 0.0201(4) Uani 1 1 d .
O1 O 0.98741(10) 1.12869(15) 0.33391(8) 0.0363(5) Uani 1 1 d .
O2 O 0.95388(9) 1.07920(14) 0.40787(7) 0.0298(4) Uani 1 1 d .
H2A H 0.9904 1.1086 0.4217 0.045 Uiso 1 1 calc R
O3 O 0.92656(9) 0.84791(14) 0.46122(7) 0.0283(4) Uani 1 1 d .
H3A H 0.9681 0.8652 0.4723 0.043 Uiso 1 1 calc R
O4 O 0.92063(9) 0.84243(13) 0.54651(7) 0.0291(4) Uani 1 1 d .
O5 O 0.38635(8) 0.73806(12) 0.24984(6) 0.0202(3) Uani 1 1 d .
O6 O 0.41735(9) 0.88136(12) 0.28619(7) 0.0244(4) Uani 1 1 d .
O7 O 0.52627(9) 1.13039(13) 0.03623(6) 0.0236(4) Uani 1 1 d .
H7A H 0.4978 1.1680 0.0181 0.035 Uiso 1 1 calc R
O8 O 0.48941(10) 1.20766(13) 0.10241(7) 0.0280(4) Uani 1 1 d .
O9 O 0.02039(10) 0.17104(13) 0.72481(7) 0.0266(4) Uani 1 1 d .
H9A H 0.0016 0.1384 0.6988 0.040 Uiso 1 1 calc R
O10 O -0.05595(10) 0.08963(14) 0.76445(7) 0.0299(4) Uani 1 1 d .
O11 O 0.44681(9) 0.37897(13) 1.01966(7) 0.0256(4) Uani 1 1 d .
O12 O 0.43300(9) 0.23359(13) 0.97940(7) 0.0236(4) Uani 1 1 d .
O13 O 0.96814(12) 0.09540(15) 0.63753(7) 0.0381(5) Uani 1 1 d D
H13A H 0.9647 0.1004 0.6008 0.046 Uiso 1 1 d D
H13B H 0.9333 0.0530 0.6291 0.046 Uiso 1 1 d D
O14 O 0.35887(13) 0.55310(18) 0.20810(9) 0.0501(6) Uani 1 1 d D
O15 O 0.35894(14) 0.5281(2) 0.10428(10) 0.0591(7) Uani 1 1 d D

loop_
_atom_site_aniso_label
_atom_site_aniso_U_11
_atom_site_aniso_U_22
_atom_site_aniso_U_33
_atom_site_aniso_U_23
_atom_site_aniso_U_13
_atom_site_aniso_U_12
C1 0.0169(11) 0.0201(12) 0.0232(12) 0.0028(10) 0.0004(9) -0.0020(9)
C2 0.0199(12) 0.0216(12) 0.0196(12) 0.0026(10) 0.0034(9) 0.0002(9)
C3 0.0179(11) 0.0163(11) 0.0222(12) 0.0010(9) 0.0004(9) 0.0029(9)
C4 0.0157(11) 0.0194(12) 0.0260(12) 0.0021(10) 0.0017(9) -0.0022(9)
C5 0.0174(11) 0.0218(12) 0.0227(12) 0.0018(10) 0.0047(9) 0.0014(9)
C6 0.0147(11) 0.0158(11) 0.0204(11) 0.0005(9) -0.0006(9) 0.0038(9)
C7 0.0166(11) 0.0184(12) 0.0210(12) 0.0003(9) 0.0016(9) 0.0009(9)
C8 0.0170(11) 0.0183(11) 0.0178(11) 0.0038(9) 0.0004(9) 0.0020(9)
C9 0.0194(12) 0.0203(12) 0.0271(13) -0.0024(10) -0.0001(10) 0.0036(9)
C10 0.0194(12) 0.0212(13) 0.0296(13) -0.0018(10) -0.0011(10) -0.0015(10)
C11 0.0164(11) 0.0228(12) 0.0192(12) 0.0057(9) 0.0005(9) 0.0027(9)
C12 0.0200(12) 0.0188(12) 0.0216(12) 0.0025(9) 0.0020(9) 0.0055(9)
C13 0.0201(12) 0.0175(12) 0.0228(12) 0.0006(9) -0.0006(9) -0.0002(9)
C14 0.0181(12) 0.0251(13) 0.0188(12) 0.0057(10) 0.0002(9) 0.0023(10)
C15 0.0198(12) 0.0185(12) 0.0224(12) 0.0004(10) 0.0027(9) 0.0015(9)
C16 0.0160(11) 0.0230(13) 0.0244(12) -0.0020(10) -0.0008(9) 0.0026(9)
C17 0.0176(12) 0.0263(13) 0.0203(12) -0.0020(10) -0.0001(9) 0.0007(10)
C18 0.0157(11) 0.0182(11) 0.0162(11) 0.0017(9) 0.0001(9) -0.0002(9)
C19 0.0188(12) 0.0258(13) 0.0181(11) 0.0043(10) -0.0026(9) -0.0011(10)
C20 0.0139(11) 0.0154(11) 0.0209(12) 0.0011(9) 0.0002(9) 0.0014(8)
C21 0.0195(12) 0.0239(13) 0.0188(12) 0.0005(10) 0.0036(9) 0.0008(9)
C22 0.0194(12) 0.0250(13) 0.0209(12) -0.0035(10) -0.0031(9) 0.0023(10)
C23 0.0161(11) 0.0182(12) 0.0264(13) 0.0022(10) -0.0022(9) 0.0021(9)
C24 0.0179(12) 0.0246(13) 0.0233(12) 0.0072(10) 0.0003(9) -0.0017(9)
C25 0.0185(12) 0.0184(12) 0.0302(14) 0.0014(10) -0.0027(10) 0.0023(9)
C26 0.0180(12) 0.0207(12) 0.0204(12) -0.0022(10) -0.0008(9) -0.0010(9)
C27 0.0179(12) 0.0167(12) 0.0290(13) -0.0016(10) -0.0004(10) 0.0013(9)
C28 0.0124(11) 0.0175(11) 0.0215(12) 0.0030(9) 0.0010(9) -0.0014(8)
C29 0.0162(11) 0.0189(12) 0.0184(11) -0.0014(9) 0.0008(9) -0.0016(9)
C30 0.0150(11) 0.0160(11) 0.0227(12) -0.0005(9) 0.0015(9) 0.0002(9)
C31 0.0107(10) 0.0183(11) 0.0190(11) 0.0036(9) 0.0020(8) -0.0017(8)
C32 0.0142(11) 0.0187(12) 0.0220(12) 0.0023(9) 0.0019(9) -0.0004(9)
C33 0.0217(12) 0.0190(12) 0.0270(13) 0.0023(10) -0.0073(10) 0.0004(10)
C34 0.0186(12) 0.0362(15) 0.0227(13) 0.0060(11) 0.0000(10) -0.0052(10)
C35 0.0189(12) 0.0164(12) 0.0245(12) -0.0018(9) -0.0017(9) -0.0001(9)
C36 0.0255(13) 0.0276(14) 0.0196(12) 0.0041(10) -0.0048(10) -0.0032(10)
C37 0.0231(12) 0.0254(13) 0.0233(13) 0.0054(10) -0.0011(10) -0.0057(10)
C38 0.0158(11) 0.0163(11) 0.0199(11) -0.0002(9) -0.0020(9) -0.0004(9)
C39 0.0231(12) 0.0199(12) 0.0193(12) 0.0014(9) 0.0008(9) -0.0014(9)
C40 0.0209(12) 0.0186(12) 0.0262(13) 0.0012(10) 0.0044(10) -0.0018(9)
C41 0.0255(13) 0.0229(13) 0.0177(12) -0.0023(10) -0.0007(10) 0.0014(10)
C42 0.0250(12) 0.0193(12) 0.0228(12) -0.0033(10) 0.0007(10) 0.0029(10)
C43 0.0175(11) 0.0210(12) 0.0193(12) 0.0024(9) 0.0016(9) 0.0006(9)
C44 0.0189(11) 0.0245(13) 0.0155(11) -0.0011(9) 0.0008(9) 0.0019(9)
C45 0.0190(11) 0.0201(12) 0.0199(12) -0.0019(9) 0.0020(9) 0.0003(9)
C46 0.0141(11) 0.0190(12) 0.0188(11) 0.0021(9) -0.0005(9) -0.0029(9)
C47 0.0175(11) 0.0182(12) 0.0180(11) 0.0012(9) -0.0011(9) -0.0013(9)
C48 0.0230(13) 0.0269(13) 0.0209(12) 0.0028(10) -0.0023(10) -0.0072(10)
C49 0.0245(13) 0.0159(12) 0.0249(13) 0.0020(10) -0.0035(10) 0.0000(9)
C50 0.0197(12) 0.0205(12) 0.0213(12) 0.0012(10) 0.0002(9) 0.0013(9)
C51 0.0216(12) 0.0160(12) 0.0307(14) -0.0020(10) -0.0018(10) -0.0005(9)
C52 0.0219(13) 0.0326(15) 0.0438(16) 0.0080(13) 0.0097(12) 0.0085(11)
C53 0.0158(11) 0.0185(12) 0.0205(12) -0.0019(9) -0.0023(9) -0.0012(9)
C54 0.0236(12) 0.0177(12) 0.0238(12) -0.0022(10) -0.0056(10) 0.0005(9)
C55 0.0265(14) 0.0231(13) 0.0378(15) 0.0029(11) -0.0055(11) 0.0079(11)
C56 0.0347(14) 0.0193(12) 0.0200(12) 0.0020(10) -0.0070(10) 0.0014(10)
C57 0.0331(14) 0.0260(13) 0.0187(12) 0.0010(10) -0.0014(10) -0.0045(11)
C58 0.0239(12) 0.0225(13) 0.0188(12) -0.0036(10) 0.0000(9) -0.0050(10)
C59 0.0176(11) 0.0173(12) 0.0198(12) -0.0037(9) -0.0033(9) -0.0017(9)
C60 0.0172(12) 0.0224(12) 0.0254(13) -0.0031(10) 0.0000(9) 0.0019(9)
C61 0.0206(12) 0.0299(14) 0.0286(14) -0.0062(11) 0.0046(10) 0.0003(10)
C62 0.0259(13) 0.0303(14) 0.0212(12) -0.0046(11) 0.0056(10) -0.0051(11)
C63 0.0310(14) 0.0255(13) 0.0194(12) 0.0008(10) 0.0025(10) 0.0016(10)
C64 0.0371(15) 0.0237(13) 0.0221(13) -0.0027(10) -0.0045(11) 0.0005(11)
C65 0.0255(13) 0.0173(12) 0.0312(14) 0.0017(10) -0.0074(11) -0.0022(10)
C66 0.0187(12) 0.0165(12) 0.0269(13) 0.0046(10) -0.0043(10) 0.0032(9)
C67 0.0148(11) 0.0166(11) 0.0205(11) 0.0038(9) -0.0015(9) 0.0040(9)
C68 0.0186(12) 0.0212(13) 0.0354(14) 0.0087(11) 0.0012(10) -0.0012(10)
C69 0.0201(12) 0.0255(13) 0.0309(14) 0.0100(11) 0.0068(10) 0.0033(10)
C70 0.0183(12) 0.0220(12) 0.0237(12) 0.0067(10) 0.0014(9) 0.0074(9)
C71 0.0154(11) 0.0178(12) 0.0215(12) 0.0043(9) -0.0002(9) 0.0041(9)
C72 0.0231(13) 0.0252(13) 0.0263(13) -0.0046(11) -0.0009(10) -0.0005(10)
C73 0.0303(14) 0.0308(14) 0.0242(13) -0.0037(11) 0.0003(11) 0.0074(11)
C74 0.0276(13) 0.0283(14) 0.0241(13) 0.0044(11) 0.0069(10) 0.0097(11)
C75 0.0237(14) 0.0369(16) 0.0498(18) 0.0068(14) 0.0070(13) 0.0135(12)
Cu1 0.01324(15) 0.01779(16) 0.02121(16) 0.00174(11) 0.00054(11) 0.00149(10)
F1 0.0326(8) 0.0310(8) 0.0263(8) 0.0113(7) -0.0032(6) -0.0103(7)
F2 0.0221(8) 0.0411(9) 0.0265(8) 0.0049(7) -0.0031(6) -0.0135(7)
F3 0.0254(8) 0.0405(9) 0.0247(8) 0.0002(7) 0.0066(6) -0.0053(7)
F4 0.0341(8) 0.0177(7) 0.0327(8) -0.0022(6) -0.0038(6) -0.0053(6)
F5 0.0343(8) 0.0221(8) 0.0311(8) 0.0067(6) -0.0050(7) 0.0072(6)
F6 0.0234(7) 0.0220(7) 0.0280(8) 0.0003(6) 0.0037(6) 0.0039(6)
F7 0.0313(8) 0.0458(10) 0.0261(8) 0.0173(7) 0.0000(6) -0.0072(7)
F8 0.0264(8) 0.0543(11) 0.0247(8) 0.0004(7) 0.0099(6) 0.0066(7)
F9 0.0314(8) 0.0207(8) 0.0313(8) 0.0023(6) -0.0127(6) 0.0059(6)
F10 0.0281(8) 0.0312(8) 0.0261(8) -0.0066(6) -0.0009(6) 0.0105(6)
F11 0.0260(7) 0.0186(7) 0.0309(8) 0.0037(6) 0.0024(6) 0.0028(6)
F12 0.0160(7) 0.0266(8) 0.0332(8) -0.0034(6) -0.0024(6) 0.0060(6)
F13 0.0235(7) 0.0249(8) 0.0299(8) -0.0097(6) -0.0013(6) 0.0057(6)
F14 0.0270(8) 0.0424(9) 0.0197(7) -0.0029(7) 0.0003(6) -0.0037(7)
F15 0.0264(8) 0.0260(8) 0.0267(8) 0.0077(6) 0.0045(6) 0.0020(6)
F16 0.0190(7) 0.0346(8) 0.0255(8) -0.0019(6) 0.0065(6) 0.0011(6)
F17 0.0213(8) 0.0624(12) 0.0332(9) 0.0155(8) 0.0002(6) -0.0170(7)
F18 0.0348(9) 0.0166(7) 0.0468(10) 0.0041(7) -0.0142(7) -0.0049(6)
N1 0.0148(9) 0.0194(10) 0.0216(10) -0.0013(8) 0.0000(8) 0.0002(8)
N2 0.0153(10) 0.0223(11) 0.0284(11) 0.0014(9) 0.0009(8) 0.0019(8)
N3 0.0205(10) 0.0208(10) 0.0209(10) 0.0014(8) 0.0013(8) 0.0013(8)
N4 0.0175(10) 0.0195(10) 0.0218(10) -0.0011(8) -0.0007(8) 0.0015(8)
O1 0.0288(10) 0.0360(11) 0.0404(11) 0.0040(9) -0.0042(9) -0.0154(9)
O2 0.0214(9) 0.0362(11) 0.0286(10) -0.0092(8) -0.0048(7) -0.0072(8)
O3 0.0155(8) 0.0306(10) 0.0360(11) 0.0054(8) -0.0036(7) -0.0062(7)
O4 0.0219(9) 0.0292(10) 0.0330(10) -0.0034(8) -0.0048(8) -0.0049(7)
O5 0.0169(8) 0.0189(8) 0.0222(8) 0.0011(7) -0.0036(6) 0.0002(6)
O6 0.0211(9) 0.0175(9) 0.0322(10) 0.0019(7) -0.0027(7) 0.0030(7)
O7 0.0255(9) 0.0256(9) 0.0182(8) 0.0016(7) -0.0007(7) 0.0093(7)
O8 0.0310(10) 0.0282(10) 0.0242(9) 0.0003(8) 0.0030(8) 0.0114(8)
O9 0.0311(10) 0.0272(10) 0.0224(9) -0.0057(7) 0.0072(8) -0.0073(7)
O10 0.0321(10) 0.0309(10) 0.0265(10) -0.0044(8) 0.0047(8) -0.0125(8)
O11 0.0169(8) 0.0281(10) 0.0298(10) -0.0005(8) -0.0015(7) 0.0018(7)
O12 0.0182(8) 0.0270(9) 0.0244(9) 0.0021(7) 0.0004(7) 0.0065(7)
O13 0.0578(13) 0.0323(11) 0.0223(10) -0.0036(8) 0.0017(9) 0.0059(10)
O14 0.0559(15) 0.0500(14) 0.0426(13) -0.0002(11) 0.0032(11) -0.0006(11)
O15 0.0610(16) 0.0642(17) 0.0509(15) 0.0025(13) 0.0063(12) -0.0042(13)

loop_
_atom_type_symbol
_atom_type_description
_atom_type_scat_dispersion_real
_atom_type_scat_dispersion_imag
_atom_type_scat_source
C C 0.0033 0.0016 'International Tables Vol C Tables 4.2.6.8 and 6.1.1.4'
H H 0.0000 0.0000 'International Tables Vol C Tables 4.2.6.8 and 6.1.1.4'
N N 0.0061 0.0033 'International Tables Vol C Tables 4.2.6.8 and 6.1.1.4'
O O 0.0106 0.0060 'International Tables Vol C Tables 4.2.6.8 and 6.1.1.4'
Cu Cu 0.3201 1.2651 'International Tables Vol C Tables 4.2.6.8 and 6.1.1.4'
F F 0.0171 0.0103 'International Tables Vol C Tables 4.2.6.8 and 6.1.1.4'

loop_
_geom_angle_atom_site_label_1
_geom_angle_atom_site_label_2
_geom_angle_atom_site_label_3
_geom_angle
C2 C1 C6 120.8(2)
C2 C1 H1 119.6
C6 C1 H1 119.6
C1 C2 C3 120.4(2)
C1 C2 H2 119.8
C3 C2 H2 119.8
C4 C3 C2 118.8(2)
C4 C3 C15 119.9(2)
C2 C3 C15 121.3(2)
C3 C4 C5 120.9(2)
C3 C4 H4 119.6
C5 C4 H4 119.6
C4 C5 C6 120.4(2)
C4 C5 H5 119.8
C6 C5 H5 119.8
C5 C6 C1 118.6(2)
C5 C6 C7 123.5(2)
C1 C6 C7 117.8(2)
C17 C7 C8 106.29(18)
C17 C7 C16 108.53(19)
C8 C7 C16 112.10(19)
C17 C7 C6 112.59(19)
C8 C7 C6 110.79(19)
C16 C7 C6 106.62(18)
C13 C8 C9 118.6(2)
C13 C8 C7 117.5(2)
C9 C8 C7 123.8(2)
C10 C9 C8 120.5(2)
C10 C9 H9 119.7
C8 C9 H9 119.7
C11 C10 C9 120.3(2)
C11 C10 H10 119.8
C9 C10 H10 119.8
C10 C11 C12 119.3(2)
C10 C11 C14 121.5(2)
C12 C11 C14 119.2(2)
C13 C12 C11 120.4(2)
C13 C12 H12 119.8
C11 C12 H12 119.8
C12 C13 C8 120.8(2)
C12 C13 H13 119.6
C8 C13 H13 119.6
O12 C14 O11 126.0(2)
O12 C14 C11 118.7(2)
O11 C14 C11 115.4(2)
O10 C15 O9 124.5(2)
O10 C15 C3 121.8(2)
O9 C15 C3 113.7(2)
F11 C16 F12 106.97(19)
F11 C16 F13 107.03(19)
F12 C16 F13 106.38(19)
F11 C16 C7 111.07(19)
F12 C16 C7 111.73(19)
F13 C16 C7 113.29(19)
F15 C17 F16 107.11(19)
F15 C17 F14 106.15(19)
F16 C17 F14 106.51(19)
F15 C17 C7 111.4(2)
F16 C17 C7 113.21(19)
F14 C17 C7 112.0(2)
C33 C18 C31 112.77(19)
C33 C18 C20 105.77(18)
C31 C18 C20 111.73(18)
C33 C18 C34 107.7(2)
C31 C18 C34 105.81(18)
C20 C18 C34 113.11(19)
C24 C19 C20 120.8(2)
C24 C19 H19 119.6
C20 C19 H19 119.6
C19 C20 C21 118.7(2)
C19 C20 C18 117.0(2)
C21 C20 C18 124.1(2)
C22 C21 C20 120.3(2)
C22 C21 H21 119.8
C20 C21 H21 119.8
C21 C22 C23 120.9(2)
C21 C22 H22 119.6
C23 C22 H22 119.6
C22 C23 C24 118.9(2)
C22 C23 C25 120.7(2)
C24 C23 C25 120.3(2)
C19 C24 C23 120.4(2)
C19 C24 H24 119.8
C23 C24 H24 119.8
O4 C25 O3 125.7(2)
O4 C25 C23 119.9(2)
O3 C25 C23 114.4(2)
C27 C26 C31 120.5(2)
C27 C26 H26 119.7
C31 C26 H26 119.7
C26 C27 C28 120.9(2)
C26 C27 H27 119.6
C28 C27 H27 119.6
C27 C28 C29 118.8(2)
C27 C28 C32 118.9(2)
C29 C28 C32 122.3(2)
C28 C29 C30 120.3(2)
C28 C29 H29 119.8
C30 C29 H29 119.8
C29 C30 C31 120.8(2)
C29 C30 H30 119.6
C31 C30 H30 119.6
C26 C31 C30 118.6(2)
C26 C31 C18 117.2(2)
C30 C31 C18 124.1(2)
O6 C32 O5 122.8(2)
O6 C32 C28 120.2(2)
O5 C32 C28 116.9(2)
F10 C33 F9 106.6(2)
F10 C33 F18 107.0(2)
F9 C33 F18 106.87(19)
F10 C33 C18 111.3(2)
F9 C33 C18 111.9(2)
F18 C33 C18 112.7(2)
F17 C34 F8 107.2(2)
F17 C34 F7 107.1(2)
F8 C34 F7 106.6(2)
F17 C34 C18 111.2(2)
F8 C34 C18 111.2(2)
F7 C34 C18 113.2(2)
C40 C35 C36 119.3(2)
C40 C35 C51 118.6(2)
C36 C35 C51 122.2(2)
C37 C36 C35 119.9(2)
C37 C36 H36 120.0
C35 C36 H36 120.0
C36 C37 C38 120.8(2)
C36 C37 H37 119.6
C38 C37 H37 119.6
C39 C38 C37 118.3(2)
C39 C38 C47 117.5(2)
C37 C38 C47 124.0(2)
C40 C39 C38 120.8(2)
C40 C39 H39 119.6
C38 C39 H39 119.6
C39 C40 C35 120.8(2)
C39 C40 H40 119.6
C35 C40 H40 119.6
C42 C41 C46 121.1(2)
C42 C41 H41 119.5
C46 C41 H41 119.5
C41 C42 C43 120.1(2)
C41 C42 H42 119.9
C43 C42 H42 119.9
C44 C43 C42 119.3(2)
C44 C43 C50 121.6(2)
C42 C43 C50 119.0(2)
C43 C44 C45 120.5(2)
C43 C44 H44 119.8
C45 C44 H44 119.8
C44 C45 C46 120.5(2)
C44 C45 H45 119.8
C46 C45 H45 119.8
C45 C46 C41 118.5(2)
C45 C46 C47 123.9(2)
C41 C46 C47 117.5(2)
C38 C47 C46 111.50(19)
C38 C47 C48 113.22(19)
C46 C47 C48 106.05(18)
C38 C47 C49 106.14(18)
C46 C47 C49 111.93(19)
C48 C47 C49 108.0(2)
F3 C48 F1 107.0(2)
F3 C48 F2 106.8(2)
F1 C48 F2 106.5(2)
F3 C48 C47 111.4(2)
F1 C48 C47 113.2(2)
F2 C48 C47 111.6(2)
F6 C49 F4 107.0(2)
F6 C49 F5 106.6(2)
F4 C49 F5 106.86(19)
F6 C49 C47 111.48(19)
F4 C49 C47 113.0(2)
F5 C49 C47 111.5(2)
O8 C50 O7 124.0(2)
O8 C50 C43 122.3(2)
O7 C50 C43 113.7(2)
O1 C51 O2 124.0(2)
O1 C51 C35 122.1(2)
O2 C51 C35 113.8(2)
N2 C52 C75 122.5(3)
N2 C52 H52 118.8
C75 C52 H52 118.8
N2 C53 C54 123.7(2)
N2 C53 C59 116.4(2)
C54 C53 C59 119.9(2)
C53 C54 C55 116.7(2)
C53 C54 C56 118.9(2)
C55 C54 C56 124.3(2)
C75 C55 C54 119.4(2)
C75 C55 H55 120.3
C54 C55 H55 120.3
C57 C56 C54 121.1(2)
C57 C56 H56 119.5
C54 C56 H56 119.5
C56 C57 C58 121.2(2)
C56 C57 H57 119.4
C58 C57 H57 119.4
C59 C58 C62 116.9(2)
C59 C58 C57 118.5(2)
C62 C58 C57 124.6(2)
N1 C59 C58 123.2(2)
N1 C59 C53 116.5(2)
C58 C59 C53 120.3(2)
N1 C60 C61 122.2(2)
N1 C60 H60 118.9
C61 C60 H60 118.9
C62 C61 C60 119.7(2)
C62 C61 H61 120.2
C60 C61 H61 120.2
C61 C62 C58 119.6(2)
C61 C62 H62 120.2
C58 C62 H62 120.2
N3 C63 C64 123.1(2)
N3 C63 H63 118.4
C64 C63 H63 118.4
C65 C64 C63 119.8(2)
C65 C64 H64 120.1
C63 C64 H64 120.1
C64 C65 C66 119.2(2)
C64 C65 H65 120.4
C66 C65 H65 120.4
C65 C66 C67 117.3(2)
C65 C66 C68 123.3(2)
C67 C66 C68 119.4(2)
N3 C67 C66 123.2(2)
N3 C67 C71 117.6(2)
C66 C67 C71 119.2(2)
C69 C68 C66 121.1(2)
C69 C68 H68 119.4
C66 C68 H68 119.4
C68 C69 C70 121.0(2)
C68 C69 H69 119.5
C70 C69 H69 119.5
C74 C70 C71 117.7(2)
C74 C70 C69 123.1(2)
C71 C70 C69 119.2(2)
N4 C71 C70 122.4(2)
N4 C71 C67 117.7(2)
C70 C71 C67 120.0(2)
N4 C72 C73 122.9(2)
N4 C72 H72 118.5
C73 C72 H72 118.5
C74 C73 C72 119.0(2)
C74 C73 H73 120.5
C72 C73 H73 120.5
C73 C74 C70 119.8(2)
C73 C74 H74 120.1
C70 C74 H74 120.1
C55 C75 C52 119.9(3)
C55 C75 H75 120.0
C52 C75 H75 120.0
O15 C78 O14 139.7(11)
O15 C78 H78 110.1
O14 C78 H78 110.1
O5 Cu1 N1 91.51(8)
O5 Cu1 N4 91.79(8)
N1 Cu1 N4 172.14(8)
O5 Cu1 N2 165.93(8)
N1 Cu1 N2 81.27(8)
N4 Cu1 N2 93.96(8)
O5 Cu1 N3 98.89(7)
N1 Cu1 N3 108.70(8)
N4 Cu1 N3 77.81(8)
N2 Cu1 N3 94.87(8)
C60 N1 C59 118.4(2)
C60 N1 Cu1 128.39(17)
C59 N1 Cu1 113.21(15)
C52 N2 C53 117.9(2)
C52 N2 Cu1 129.51(19)
C53 N2 Cu1 112.60(15)
C63 N3 C67 117.4(2)
C63 N3 Cu1 133.00(17)
C67 N3 Cu1 109.56(15)
C72 N4 C71 118.2(2)
C72 N4 Cu1 124.42(17)
C71 N4 Cu1 117.38(16)
C51 O2 H2A 109.5
C25 O3 H3A 109.5
C32 O5 Cu1 105.30(14)
C50 O7 H7A 109.5
C15 O9 H9A 109.5
H13A O13 H13B 83.1

loop_
_geom_bond_atom_site_label_1
_geom_bond_atom_site_label_2
_geom_bond_distance
C1 C2 1.385(3)
C1 C6 1.398(3)
C1 H1 0.9500
C2 C3 1.399(3)
C2 H2 0.9500
C3 C4 1.388(3)
C3 C15 1.500(3)
C4 C5 1.392(3)
C4 H4 0.9500
C5 C6 1.395(3)
C5 H5 0.9500
C6 C7 1.552(3)
C7 C17 1.544(3)
C7 C8 1.546(3)
C7 C16 1.547(3)
C8 C13 1.392(3)
C8 C9 1.396(3)
C9 C10 1.392(3)
C9 H9 0.9500
C10 C11 1.386(3)
C10 H10 0.9500
C11 C12 1.393(3)
C11 C14 1.503(3)
C12 C13 1.384(3)
C12 H12 0.9500
C13 H13 0.9500
C14 O12 1.246(3)
C14 O11 1.281(3)
C15 O10 1.223(3)
C15 O9 1.310(3)
C16 F11 1.336(3)
C16 F12 1.341(3)
C16 F13 1.347(3)
C17 F15 1.338(3)
C17 F16 1.343(3)
C17 F14 1.347(3)
C18 C33 1.543(3)
C18 C31 1.546(3)
C18 C20 1.547(3)
C18 C34 1.551(3)
C19 C24 1.384(3)
C19 C20 1.396(3)
C19 H19 0.9500
C20 C21 1.397(3)
C21 C22 1.388(3)
C21 H21 0.9500
C22 C23 1.388(4)
C22 H22 0.9500
C23 C24 1.396(3)
C23 C25 1.508(3)
C24 H24 0.9500
C25 O4 1.244(3)
C25 O3 1.276(3)
C26 C27 1.390(3)
C26 C31 1.392(3)
C26 H26 0.9500
C27 C28 1.393(3)
C27 H27 0.9500
C28 C29 1.393(3)
C28 C32 1.505(3)
C29 C30 1.394(3)
C29 H29 0.9500
C30 C31 1.397(3)
C30 H30 0.9500
C32 O6 1.235(3)
C32 O5 1.297(3)
C33 F10 1.336(3)
C33 F9 1.341(3)
C33 F18 1.346(3)
C34 F17 1.333(3)
C34 F8 1.340(3)
C34 F7 1.343(3)
C35 C40 1.387(3)
C35 C36 1.395(4)
C35 C51 1.499(3)
C36 C37 1.389(3)
C36 H36 0.9500
C37 C38 1.399(3)
C37 H37 0.9500
C38 C39 1.398(3)
C38 C47 1.545(3)
C39 C40 1.375(3)
C39 H39 0.9500
C40 H40 0.9500
C41 C42 1.384(3)
C41 C46 1.398(3)
C41 H41 0.9500
C42 C43 1.395(3)
C42 H42 0.9500
C43 C44 1.390(3)
C43 C50 1.496(3)
C44 C45 1.394(3)
C44 H44 0.9500
C45 C46 1.396(3)
C45 H45 0.9500
C46 C47 1.546(3)
C47 C48 1.549(3)
C47 C49 1.552(3)
C48 F3 1.339(3)
C48 F1 1.340(3)
C48 F2 1.343(3)
C49 F6 1.336(3)
C49 F4 1.342(3)
C49 F5 1.342(3)
C50 O8 1.216(3)
C50 O7 1.322(3)
C51 O1 1.215(3)
C51 O2 1.321(3)
C52 N2 1.325(3)
C52 C75 1.404(4)
C52 H52 0.9500
C53 N2 1.360(3)
C53 C54 1.404(3)
C53 C59 1.426(3)
C54 C55 1.414(4)
C54 C56 1.428(4)
C55 C75 1.363(4)
C55 H55 0.9500
C56 C57 1.354(4)
C56 H56 0.9500
C57 C58 1.434(4)
C57 H57 0.9500
C58 C59 1.404(3)
C58 C62 1.409(4)
C59 N1 1.364(3)
C60 N1 1.331(3)
C60 C61 1.401(4)
C60 H60 0.9500
C61 C62 1.376(4)
C61 H61 0.9500
C62 H62 0.9500
C63 N3 1.332(3)
C63 C64 1.402(4)
C63 H63 0.9500
C64 C65 1.364(4)
C64 H64 0.9500
C65 C66 1.410(4)
C65 H65 0.9500
C66 C67 1.413(3)
C66 C68 1.439(4)
C67 N3 1.360(3)
C67 C71 1.445(3)
C68 C69 1.352(4)
C68 H68 0.9500
C69 C70 1.440(4)
C69 H69 0.9500
C70 C74 1.405(4)
C70 C71 1.408(3)
C71 N4 1.364(3)
C72 N4 1.337(3)
C72 C73 1.400(4)
C72 H72 0.9500
C73 C74 1.373(4)
C73 H73 0.9500
C74 H74 0.9500
C75 H75 0.9500
C78 O15 1.276(11)
C78 O14 1.621(11)
C78 H78 0.9500
Cu1 O5 1.9837(16)
Cu1 N1 2.014(2)
Cu1 N4 2.029(2)
Cu1 N2 2.039(2)
Cu1 N3 2.272(2)
O2 H2A 0.8400
O3 H3A 0.8400
O7 H7A 0.8400
O9 H9A 0.8400
O13 H13A 0.9482
O13 H13B 0.8895

loop_
_geom_torsion_atom_site_label_1
_geom_torsion_atom_site_label_2
_geom_torsion_atom_site_label_3
_geom_torsion_atom_site_label_4
_geom_torsion
C6 C1 C2 C3 -0.6(4)
C1 C2 C3 C4 1.8(3)
C1 C2 C3 C15 -177.8(2)
C2 C3 C4 C5 -1.0(4)
C15 C3 C4 C5 178.6(2)
C3 C4 C5 C6 -1.2(4)
C4 C5 C6 C1 2.4(3)
C4 C5 C6 C7 -177.0(2)
C2 C1 C6 C5 -1.5(3)
C2 C1 C6 C7 178.0(2)
C5 C6 C7 C17 14.7(3)
C1 C6 C7 C17 -164.8(2)
C5 C6 C7 C8 133.6(2)
C1 C6 C7 C8 -45.9(3)
C5 C6 C7 C16 -104.2(2)
C1 C6 C7 C16 76.3(2)
C17 C7 C8 C13 83.5(2)
C16 C7 C8 C13 -158.0(2)
C6 C7 C8 C13 -39.1(3)
C17 C7 C8 C9 -92.0(3)
C16 C7 C8 C9 26.4(3)
C6 C7 C8 C9 145.4(2)
C13 C8 C9 C10 -0.4(4)
C7 C8 C9 C10 175.1(2)
C8 C9 C10 C11 0.0(4)
C9 C10 C11 C12 0.6(4)
C9 C10 C11 C14 -177.2(2)
C10 C11 C12 C13 -0.7(4)
C14 C11 C12 C13 177.1(2)
C11 C12 C13 C8 0.3(4)
C9 C8 C13 C12 0.2(4)
C7 C8 C13 C12 -175.5(2)
C10 C11 C14 O12 -174.0(2)
C12 C11 C14 O12 8.2(3)
C10 C11 C14 O11 6.9(3)
C12 C11 C14 O11 -170.9(2)
C4 C3 C15 O10 -2.3(4)
C2 C3 C15 O10 177.3(2)
C4 C3 C15 O9 177.7(2)
C2 C3 C15 O9 -2.8(3)
C17 C7 C16 F11 167.26(18)
C8 C7 C16 F11 50.2(3)
C6 C7 C16 F11 -71.2(2)
C17 C7 C16 F12 -73.4(2)
C8 C7 C16 F12 169.54(19)
C6 C7 C16 F12 48.1(3)
C17 C7 C16 F13 46.8(3)
C8 C7 C16 F13 -70.3(3)
C6 C7 C16 F13 168.28(19)
C8 C7 C17 F15 -68.3(2)
C16 C7 C17 F15 170.91(18)
C6 C7 C17 F15 53.1(3)
C8 C7 C17 F16 170.87(19)
C16 C7 C17 F16 50.1(3)
C6 C7 C17 F16 -67.7(3)
C8 C7 C17 F14 50.4(2)
C16 C7 C17 F14 -70.4(2)
C6 C7 C17 F14 171.87(18)
C24 C19 C20 C21 1.1(4)
C24 C19 C20 C18 -173.8(2)
C33 C18 C20 C19 76.7(2)
C31 C18 C20 C19 -46.3(3)
C34 C18 C20 C19 -165.6(2)
C33 C18 C20 C21 -97.9(3)
C31 C18 C20 C21 139.0(2)
C34 C18 C20 C21 19.8(3)
C19 C20 C21 C22 0.7(3)
C18 C20 C21 C22 175.3(2)
C20 C21 C22 C23 -1.8(4)
C21 C22 C23 C24 1.0(4)
C21 C22 C23 C25 -176.1(2)
C20 C19 C24 C23 -1.9(4)
C22 C23 C24 C19 0.9(4)
C25 C23 C24 C19 177.9(2)
C22 C23 C25 O4 -6.6(4)
C24 C23 C25 O4 176.4(2)
C22 C23 C25 O3 171.6(2)
C24 C23 C25 O3 -5.4(3)
C31 C26 C27 C28 -0.9(4)
C26 C27 C28 C29 -1.9(4)
C26 C27 C28 C32 175.5(2)
C27 C28 C29 C30 2.9(3)
C32 C28 C29 C30 -174.4(2)
C28 C29 C30 C31 -1.0(3)
C27 C26 C31 C30 2.8(3)
C27 C26 C31 C18 -173.2(2)
C29 C30 C31 C26 -1.8(3)
C29 C30 C31 C18 173.9(2)
C33 C18 C31 C26 -168.2(2)
C20 C18 C31 C26 -49.2(3)
C34 C18 C31 C26 74.3(2)
C33 C18 C31 C30 16.1(3)
C20 C18 C31 C30 135.0(2)
C34 C18 C31 C30 -101.4(3)
C27 C28 C32 O6 14.7(3)
C29 C28 C32 O6 -168.0(2)
C27 C28 C32 O5 -163.0(2)
C29 C28 C32 O5 14.3(3)
C31 C18 C33 F10 52.0(3)
C20 C18 C33 F10 -70.4(2)
C34 C18 C33 F10 168.38(18)
C31 C18 C33 F9 171.20(19)
C20 C18 C33 F9 48.8(3)
C34 C18 C33 F9 -72.4(2)
C31 C18 C33 F18 -68.3(3)
C20 C18 C33 F18 169.31(19)
C34 C18 C33 F18 48.1(3)
C33 C18 C34 F17 -74.9(2)
C31 C18 C34 F17 45.9(3)
C20 C18 C34 F17 168.5(2)
C33 C18 C34 F8 165.70(19)
C31 C18 C34 F8 -73.4(2)
C20 C18 C34 F8 49.2(3)
C33 C18 C34 F7 45.7(3)
C31 C18 C34 F7 166.5(2)
C20 C18 C34 F7 -70.8(3)
C40 C35 C36 C37 1.9(4)
C51 C35 C36 C37 -178.2(2)
C35 C36 C37 C38 -1.2(4)
C36 C37 C38 C39 -0.7(4)
C36 C37 C38 C47 173.9(2)
C37 C38 C39 C40 1.8(4)
C47 C38 C39 C40 -173.1(2)
C38 C39 C40 C35 -1.0(4)
C36 C35 C40 C39 -0.9(4)
C51 C35 C40 C39 179.3(2)
C46 C41 C42 C43 -3.0(4)
C41 C42 C43 C44 -0.7(4)
C41 C42 C43 C50 175.2(2)
C42 C43 C44 C45 3.4(4)
C50 C43 C44 C45 -172.3(2)
C43 C44 C45 C46 -2.6(4)
C44 C45 C46 C41 -1.0(3)
C44 C45 C46 C47 175.7(2)
C42 C41 C46 C45 3.8(4)
C42 C41 C46 C47 -173.2(2)
C39 C38 C47 C46 -43.9(3)
C37 C38 C47 C46 141.5(2)
C39 C38 C47 C48 -163.4(2)
C37 C38 C47 C48 22.0(3)
C39 C38 C47 C49 78.2(3)
C37 C38 C47 C49 -96.3(3)
C45 C46 C47 C38 131.9(2)
C41 C46 C47 C38 -51.4(3)
C45 C46 C47 C48 -104.5(3)
C41 C46 C47 C48 72.3(3)
C45 C46 C47 C49 13.1(3)
C41 C46 C47 C49 -170.1(2)
C38 C47 C48 F3 49.3(3)
C46 C47 C48 F3 -73.3(2)
C49 C47 C48 F3 166.53(19)
C38 C47 C48 F1 -71.4(3)
C46 C47 C48 F1 166.02(19)
C49 C47 C48 F1 45.8(3)
C38 C47 C48 F2 168.5(2)
C46 C47 C48 F2 45.9(3)
C49 C47 C48 F2 -74.2(2)
C38 C47 C49 F6 -68.1(2)
C46 C47 C49 F6 53.7(2)
C48 C47 C49 F6 170.15(18)
C38 C47 C49 F4 171.36(19)
C46 C47 C49 F4 -66.8(3)
C48 C47 C49 F4 49.6(3)
C38 C47 C49 F5 50.9(2)
C46 C47 C49 F5 172.80(19)
C48 C47 C49 F5 -70.8(2)
C44 C43 C50 O8 160.2(2)
C42 C43 C50 O8 -15.5(4)
C44 C43 C50 O7 -17.7(3)
C42 C43 C50 O7 166.5(2)
C40 C35 C51 O1 -9.1(4)
C36 C35 C51 O1 171.1(3)
C40 C35 C51 O2 171.4(2)
C36 C35 C51 O2 -8.5(3)
N2 C53 C54 C55 -0.9(4)
C59 C53 C54 C55 178.9(2)
N2 C53 C54 C56 178.8(2)
C59 C53 C54 C56 -1.4(3)
C53 C54 C55 C75 0.3(4)
C56 C54 C55 C75 -179.4(3)
C53 C54 C56 C57 0.3(4)
C55 C54 C56 C57 180.0(2)
C54 C56 C57 C58 0.8(4)
C56 C57 C58 C59 -0.8(4)
C56 C57 C58 C62 177.7(2)
C62 C58 C59 N1 0.7(3)
C57 C58 C59 N1 179.3(2)
C62 C58 C59 C53 -179.0(2)
C57 C58 C59 C53 -0.4(3)
N2 C53 C59 N1 1.6(3)
C54 C53 C59 N1 -178.2(2)
N2 C53 C59 C58 -178.7(2)
C54 C53 C59 C58 1.5(3)
N1 C60 C61 C62 0.9(4)
C60 C61 C62 C58 0.1(4)
C59 C58 C62 C61 -0.8(3)
C57 C58 C62 C61 -179.3(2)
N3 C63 C64 C65 -1.4(4)
C63 C64 C65 C66 0.5(4)
C64 C65 C66 C67 1.1(3)
C64 C65 C66 C68 179.7(2)
C65 C66 C67 N3 -2.0(3)
C68 C66 C67 N3 179.3(2)
C65 C66 C67 C71 177.5(2)
C68 C66 C67 C71 -1.2(3)
C65 C66 C68 C69 -176.9(2)
C67 C66 C68 C69 1.6(4)
C66 C68 C69 C70 -0.5(4)
C68 C69 C70 C74 178.7(2)
C68 C69 C70 C71 -1.2(4)
C74 C70 C71 N4 0.5(3)
C69 C70 C71 N4 -179.5(2)
C74 C70 C71 C67 -178.3(2)
C69 C70 C71 C67 1.6(3)
N3 C67 C71 N4 0.2(3)
C66 C67 C71 N4 -179.3(2)
N3 C67 C71 C70 179.1(2)
C66 C67 C71 C70 -0.5(3)
N4 C72 C73 C74 0.4(4)
C72 C73 C74 C70 0.2(4)
C71 C70 C74 C73 -0.7(3)
C69 C70 C74 C73 179.4(2)
C54 C55 C75 C52 0.1(4)
N2 C52 C75 C55 0.0(5)
C61 C60 N1 C59 -1.0(3)
C61 C60 N1 Cu1 -178.76(18)
C58 C59 N1 C60 0.2(3)
C53 C59 N1 C60 179.9(2)
C58 C59 N1 Cu1 178.32(18)
C53 C59 N1 Cu1 -2.0(3)
O5 Cu1 N1 C60 11.4(2)
N4 Cu1 N1 C60 126.2(5)
N2 Cu1 N1 C60 179.2(2)
N3 Cu1 N1 C60 -88.5(2)
O5 Cu1 N1 C59 -166.48(16)
N4 Cu1 N1 C59 -51.6(6)
N2 Cu1 N1 C59 1.39(16)
N3 Cu1 N1 C59 93.60(16)
C75 C52 N2 C53 -0.5(4)
C75 C52 N2 Cu1 -178.6(2)
C54 C53 N2 C52 1.0(4)
C59 C53 N2 C52 -178.8(2)
C54 C53 N2 Cu1 179.44(18)
C59 C53 N2 Cu1 -0.4(3)
O5 Cu1 N2 C52 -122.6(3)
N1 Cu1 N2 C52 177.6(3)
N4 Cu1 N2 C52 -8.6(2)
N3 Cu1 N2 C52 69.4(2)
O5 Cu1 N2 C53 59.3(4)
N1 Cu1 N2 C53 -0.54(16)
N4 Cu1 N2 C53 173.17(16)
N3 Cu1 N2 C53 -108.75(16)
C64 C63 N3 C67 0.6(4)
C64 C63 N3 Cu1 -177.52(18)
C66 C67 N3 C63 1.1(3)
C71 C67 N3 C63 -178.4(2)
C66 C67 N3 Cu1 179.69(17)
C71 C67 N3 Cu1 0.2(2)
O5 Cu1 N3 C63 -92.2(2)
N1 Cu1 N3 C63 2.5(2)
N4 Cu1 N3 C63 177.9(2)
N2 Cu1 N3 C63 84.9(2)
O5 Cu1 N3 C67 89.60(15)
N1 Cu1 N3 C67 -175.75(14)
N4 Cu1 N3 C67 -0.32(15)
N2 Cu1 N3 C67 -93.33(16)
C73 C72 N4 C71 -0.5(4)
C73 C72 N4 Cu1 178.82(19)
C70 C71 N4 C72 0.0(3)
C67 C71 N4 C72 178.9(2)
C70 C71 N4 Cu1 -179.35(17)
C67 C71 N4 Cu1 -0.5(3)
O5 Cu1 N4 C72 82.4(2)
N1 Cu1 N4 C72 -32.4(7)
N2 Cu1 N4 C72 -84.7(2)
N3 Cu1 N4 C72 -178.9(2)
O5 Cu1 N4 C71 -98.27(17)
N1 Cu1 N4 C71 146.9(5)
N2 Cu1 N4 C71 94.58(17)
N3 Cu1 N4 C71 0.44(16)
O6 C32 O5 Cu1 -3.3(3)
C28 C32 O5 Cu1 174.37(16)
N1 Cu1 O5 C32 89.77(15)
N4 Cu1 O5 C32 -83.10(15)
N2 Cu1 O5 C32 31.1(4)
N3 Cu1 O5 C32 -161.04(15)
